data_7121063
loop_
_publ_author_name
'Tagne Kuate, Alain Charly'
'Naseer, Muhammad Moazzam'
'Lutter, Michael'
'Jurkschat, Klaus'

_publ_section_title
;
 Interplay of Lewis acidity, intramolecular O\\rightarrow Sn interactions
 and selectivity: organotin-functionalized crown ethers as ditopic hosts
 for sodium and potassium halides.
;
_journal_issue 7
_journal_name_full 'Chemical communications (Cambridge, England)'
_journal_page_first 739
_journal_page_last 742
_journal_paper_doi 10.1039/c7cc09263f
_journal_volume 54
_journal_year 2018
_chemical_formula_moiety 'C36 H30 N P2, C20 H32 Cl3 O6 Sn, 0.5(C H2 Cl2)'
_chemical_formula_sum 'C56.5 H63 Cl4 N O6 P2 Sn'
_chemical_formula_weight 1174.51
_chemical_melting_point 427(5)
_chemical_name_systematic
;Dichloro-(1,4,7,10,13,16-hexaoxa-cyclononadec-18-ylmethyl)-phenylstannane 
bis(triphenylphosphine)iminium chloride complex
;
_space_group_crystal_system monoclinic
_space_group_IT_number 14
_space_group_name_Hall '-P 2ybc'
_space_group_name_H-M_alt 'P 1 21/c 1'
_symmetry_space_group_name_Hall '-P 2ybc'
_symmetry_space_group_name_H-M 'P 1 21/c 1'
_atom_sites_solution_hydrogens geom
_audit_creation_method SHELXL-2014/7
_audit_update_record
;
2017-07-27 deposited with the CCDC.
2018-01-02 downloaded from the CCDC.
;
_cell_angle_alpha 90
_cell_angle_beta 95.866(4)
_cell_angle_gamma 90
_cell_formula_units_Z 4
_cell_length_a 10.8696(8)
_cell_length_b 32.808(3)
_cell_length_c 16.1991(13)
_cell_measurement_reflns_used 43956
_cell_measurement_temperature 173(2)
_cell_measurement_theta_max 25.03
_cell_measurement_theta_min 2.82
_cell_volume 5746.5(8)
_computing_cell_refinement
;
DENZO and SCALEPACK (Otwinowski & Minor, 1997)
;
_computing_data_collection 'Bruker XSCANS'
_computing_data_reduction
;
DENZO and SCALEPACK (Otwinowski & Minor, 1997)
;
_computing_molecular_graphics 'ORTEP-III (1.0.3) (Farrugia, 2012)'
_computing_publication_material 'enCIFer Version 1.5.2'
_computing_structure_refinement 'SHELXL-2014/7 (Sheldrick, 2014)'
_computing_structure_solution 'SHELXT 2014/4 (Sheldrick, 2014)'
_diffrn_ambient_temperature 173(2)
_diffrn_measured_fraction_theta_full 0.985
_diffrn_measured_fraction_theta_max 0.985
_diffrn_measurement_device_type 'Bruker P4'
_diffrn_measurement_method '\w scans'
_diffrn_radiation_monochromator graphite
_diffrn_radiation_source 'sealed tube'
_diffrn_radiation_type MoK\a
_diffrn_radiation_wavelength 0.71073
_diffrn_reflns_av_R_equivalents 0.075
_diffrn_reflns_av_unetI/netI 0.4112
_diffrn_reflns_Laue_measured_fraction_full 0.985
_diffrn_reflns_Laue_measured_fraction_max 0.985
_diffrn_reflns_limit_h_max 12
_diffrn_reflns_limit_h_min -12
_diffrn_reflns_limit_k_max 39
_diffrn_reflns_limit_k_min -39
_diffrn_reflns_limit_l_max 19
_diffrn_reflns_limit_l_min -19
_diffrn_reflns_number 9996
_diffrn_reflns_point_group_measured_fraction_full 0.985
_diffrn_reflns_point_group_measured_fraction_max 0.985
_diffrn_reflns_theta_full 25.033
_diffrn_reflns_theta_max 25.033
_diffrn_reflns_theta_min 2.603
_exptl_absorpt_coefficient_mu 0.734
_exptl_absorpt_correction_T_max 1.000
_exptl_absorpt_correction_T_min 0.867
_exptl_absorpt_correction_type multi-scan
_exptl_absorpt_process_details
;
R.H. Blessing, Acta Crystallogr., Sect A 1995, 51, 33-38
;
_exptl_crystal_colour colourless
_exptl_crystal_density_diffrn 1.358
_exptl_crystal_description block
_exptl_crystal_F_000 2420
_exptl_crystal_size_max 0.100
_exptl_crystal_size_mid 0.080
_exptl_crystal_size_min 0.080
_refine_diff_density_max 1.053
_refine_diff_density_min -0.773
_refine_diff_density_rms 0.172
_refine_ls_extinction_method none
_refine_ls_goodness_of_fit_ref 0.831
_refine_ls_hydrogen_treatment constr
_refine_ls_matrix_type full
_refine_ls_number_parameters 397
_refine_ls_number_reflns 9996
_refine_ls_number_restraints 96
_refine_ls_restrained_S_all 0.830
_refine_ls_R_factor_all 0.1794
_refine_ls_R_factor_gt 0.0545
_refine_ls_shift/su_max 0.001
_refine_ls_shift/su_mean 0.000
_refine_ls_structure_factor_coef Fsqd
_refine_ls_weighting_details 'w=1/[\s^2^(Fo^2^)+(0.0825P)^2^] where P=(Fo^2^+2Fc^2^)/3'
_refine_ls_weighting_scheme calc
_refine_ls_wR_factor_gt 0.1434
_refine_ls_wR_factor_ref 0.1971
_reflns_Friedel_coverage 0.000
_reflns_number_gt 3198
_reflns_number_total 9996
_reflns_threshold_expression 'I > 2\s(I)'
_cod_data_source_file c7cc09263f2.cif
_cod_data_source_block comp4x(Ph3P)2NCl
_cod_depositor_comments
;
The following automatic conversions were performed:

'_chemical_melting_point' value '422-432' was changed to '427(5)' -
the average value was taken and precision was estimated.

Automatic conversion script
Id: cif_fix_values 4973 2017-02-22 13:04:09Z antanas 

 Adding full bibliography for 7121060--7121064.cif.
;
_cod_original_formula_sum 'C56.50 H63 Cl4 N O6 P2 Sn'
_cod_database_code 7121063
_shelx_shelxl_version_number 2014/7
_ccdc_chemdiag_type ChemDraw
_ccdc_chemdiag_records comp4.cdx
_shelx_space_group_comment
;
The symmetry employed for this shelxl refinement is uniquely defined
by the following loop, which should always be used as a source of
symmetry information in preference to the above space-group names.
They are only intended as comments.
;
_shelx_estimated_absorpt_t_min 0.930
_shelx_estimated_absorpt_t_max 0.944

loop_
_space_group_symop_operation_xyz
'x, y, z'
'-x, y+1/2, -z+1/2'
'-x, -y, -z'
'x, -y-1/2, z-1/2'

loop_
_atom_site_label
_atom_site_type_symbol
_atom_site_fract_x
_atom_site_fract_y
_atom_site_fract_z
_atom_site_U_iso_or_equiv
_atom_site_adp_type
_atom_site_occupancy
_atom_site_site_symmetry_order
_atom_site_calc_flag
_atom_site_refinement_flags_posn
_atom_site_refinement_flags_adp
_atom_site_refinement_flags_occupancy
Sn1 Sn -0.06555(7) 0.13607(2) 0.74864(4) 0.0336(2) Uani 1 1 d . . .
Cl1 Cl -0.2819(2) 0.11736(7) 0.70561(16) 0.0403(7) Uani 1 1 d . . .
Cl2 Cl -0.0523(2) 0.18163(7) 0.62127(16) 0.0407(7) Uani 1 1 d . . .
Cl3 Cl -0.0491(2) 0.09227(7) 0.88232(15) 0.0357(7) Uani 1 1 d . . .
P1 P 0.6874(2) 0.39440(7) 0.71565(16) 0.0316(7) Uani 1 1 d . . .
P2 P 0.4422(2) 0.37956(7) 0.62566(16) 0.0301(7) Uani 1 1 d . . .
N1 N 0.5442(6) 0.3831(2) 0.7060(4) 0.027(2) Uani 1 1 d . . .
O1 O 0.1465(6) 0.16077(18) 0.8027(4) 0.0355(18) Uani 1 1 d . . .
O2 O 0.4068(6) 0.1875(2) 0.8333(4) 0.0393(19) Uani 1 1 d . . .
O3 O 0.6278(6) 0.22886(19) 0.9218(4) 0.046(2) Uani 1 1 d . . .
O4 O 0.5242(6) 0.30585(19) 0.9893(4) 0.0436(19) Uani 1 1 d . . .
O5 O 0.2662(7) 0.32815(19) 0.9775(5) 0.056(2) Uani 1 1 d . . .
O6 O 0.0917(6) 0.28097(19) 0.8739(4) 0.0424(19) Uani 1 1 d . . .
C21 C -0.0966(9) 0.1898(3) 0.8205(6) 0.043(3) Uani 1 1 d . . .
H21A H -0.1700 0.2045 0.7945 0.052 Uiso 1 1 calc R U .
H21B H -0.1132 0.1816 0.8771 0.052 Uiso 1 1 calc R U .
C22 C 0.0154(9) 0.2178(3) 0.8256(7) 0.041(3) Uani 1 1 d . . .
H22A H 0.0274 0.2274 0.7684 0.049 Uiso 1 1 calc R U .
C23 C 0.1296(9) 0.1944(3) 0.8599(6) 0.041(3) Uani 1 1 d . . .
H23A H 0.2029 0.2125 0.8643 0.049 Uiso 1 1 calc R U .
H23B H 0.1187 0.1837 0.9158 0.049 Uiso 1 1 calc R U .
C24 C 0.2551(9) 0.1363(3) 0.8222(6) 0.036(3) Uani 1 1 d . . .
H24A H 0.2391 0.1085 0.8004 0.043 Uiso 1 1 calc R U .
H24B H 0.2728 0.1344 0.8833 0.043 Uiso 1 1 calc R U .
C25 C 0.3638(9) 0.1530(3) 0.7874(6) 0.040(3) Uani 1 1 d . . .
H25A H 0.4298 0.1322 0.7894 0.048 Uiso 1 1 calc R U .
H25B H 0.3416 0.1607 0.7286 0.048 Uiso 1 1 calc R U .
C26 C 0.5029(10) 0.2069(3) 0.7995(6) 0.048(3) Uani 1 1 d . . .
H26A H 0.4738 0.2157 0.7424 0.057 Uiso 1 1 calc R U .
H26B H 0.5708 0.1870 0.7957 0.057 Uiso 1 1 calc R U .
C27 C 0.5547(10) 0.2442(3) 0.8492(6) 0.046(3) Uani 1 1 d . . .
H27A H 0.6065 0.2609 0.8154 0.055 Uiso 1 1 calc R U .
H27B H 0.4863 0.2614 0.8655 0.055 Uiso 1 1 calc R U .
C28 C 0.6938(9) 0.2609(3) 0.9673(6) 0.040(3) Uani 1 1 d . U .
H28A H 0.7181 0.2817 0.9277 0.048 Uiso 1 1 calc R U .
H28B H 0.7705 0.2495 0.9967 0.048 Uiso 1 1 calc R U .
C29 C 0.6212(10) 0.2810(3) 1.0287(6) 0.051(3) Uani 1 1 d . U .
H29A H 0.5851 0.2600 1.0627 0.061 Uiso 1 1 calc R U .
H29B H 0.6771 0.2982 1.0663 0.061 Uiso 1 1 calc R U .
C30 C 0.4662(10) 0.3297(3) 1.0458(7) 0.058(3) Uani 1 1 d . U .
H30A H 0.5274 0.3478 1.0768 0.070 Uiso 1 1 calc R U .
H30B H 0.4292 0.3119 1.0861 0.070 Uiso 1 1 calc R U .
C31 C 0.3700(10) 0.3540(3) 0.9994(7) 0.060(4) Uani 1 1 d . U .
H31A H 0.3458 0.3770 1.0338 0.073 Uiso 1 1 calc R U .
H31B H 0.4011 0.3652 0.9487 0.073 Uiso 1 1 calc R U .
C32 C 0.1790(10) 0.3461(3) 0.9173(7) 0.053(3) Uani 1 1 d . U .
H32A H 0.2139 0.3480 0.8633 0.064 Uiso 1 1 calc R U .
H32B H 0.1583 0.3740 0.9348 0.064 Uiso 1 1 calc R U .
C33 C 0.0620(10) 0.3194(3) 0.9087(7) 0.056(3) Uani 1 1 d . U .
H33A H 0.0322 0.3152 0.9638 0.067 Uiso 1 1 calc R U .
H33B H -0.0043 0.3330 0.8722 0.067 Uiso 1 1 calc R U .
C34 C -0.0112(10) 0.2541(3) 0.8771(7) 0.048(3) Uani 1 1 d . U .
H34A H -0.0888 0.2676 0.8542 0.057 Uiso 1 1 calc R U .
H34B H -0.0195 0.2458 0.9351 0.057 Uiso 1 1 calc R U .
C41 C 0.0193(9) 0.0874(3) 0.6847(6) 0.032(3) Uani 1 1 d . . .
C42 C -0.0276(9) 0.0482(3) 0.6898(6) 0.037(3) Uani 1 1 d . . .
H42A H -0.0899 0.0432 0.7257 0.045 Uiso 1 1 calc R U .
C43 C 0.0132(10) 0.0166(3) 0.6448(6) 0.038(3) Uani 1 1 d . . .
H43A H -0.0240 -0.0096 0.6464 0.045 Uiso 1 1 calc R U .
C44 C 0.1072(10) 0.0231(3) 0.5978(6) 0.039(3) Uani 1 1 d . . .
H44A H 0.1384 0.0013 0.5675 0.047 Uiso 1 1 calc R U .
C45 C 0.1582(10) 0.0618(3) 0.5940(6) 0.046(3) Uani 1 1 d . . .
H45A H 0.2248 0.0661 0.5613 0.055 Uiso 1 1 calc R U .
C46 C 0.1152(9) 0.0934(3) 0.6356(6) 0.037(3) Uani 1 1 d . . .
H46A H 0.1504 0.1197 0.6314 0.044 Uiso 1 1 calc R U .
C51 C 0.7860(5) 0.35422(15) 0.6828(4) 0.0385(12) Uani 1 1 d DG . .
C52 C 0.7409(4) 0.31456(18) 0.6819(4) 0.0385(12) Uani 1 1 d DG . .
H52A H 0.6588 0.3095 0.6946 0.046 Uiso 1 1 calc R U .
C53 C 0.8158(5) 0.28234(13) 0.6625(4) 0.0385(12) Uani 1 1 d DG . .
H53A H 0.7850 0.2552 0.6619 0.046 Uiso 1 1 calc R U .
C54 C 0.9359(5) 0.28977(15) 0.6440(4) 0.0385(12) Uani 1 1 d DG . .
H54A H 0.9871 0.2677 0.6308 0.046 Uiso 1 1 calc R U .
C55 C 0.9810(4) 0.32943(18) 0.6449(4) 0.0385(12) Uani 1 1 d DG . .
H55A H 1.0630 0.3345 0.6322 0.046 Uiso 1 1 calc R U .
C56 C 0.9060(5) 0.36166(13) 0.6643(4) 0.0385(12) Uani 1 1 d DG . .
H56A H 0.9368 0.3888 0.6648 0.046 Uiso 1 1 calc R U .
C61 C 0.7314(6) 0.44228(14) 0.6682(4) 0.0391(12) Uani 1 1 d DG . .
C62 C 0.7665(6) 0.44353(14) 0.5881(4) 0.0391(12) Uani 1 1 d DG . .
H62A H 0.7691 0.4191 0.5568 0.047 Uiso 1 1 calc R U .
C63 C 0.7979(6) 0.48048(18) 0.5539(3) 0.0391(12) Uani 1 1 d DG . .
H63A H 0.8219 0.4813 0.4992 0.047 Uiso 1 1 calc R U .
C64 C 0.7940(6) 0.51619(14) 0.5998(4) 0.0391(12) Uani 1 1 d DG . .
H64A H 0.8154 0.5414 0.5764 0.047 Uiso 1 1 calc R U .
C65 C 0.7589(6) 0.51494(14) 0.6799(4) 0.0391(12) Uani 1 1 d DG . .
H65A H 0.7562 0.5393 0.7112 0.047 Uiso 1 1 calc R U .
C66 C 0.7275(6) 0.47798(18) 0.7141(3) 0.0391(12) Uani 1 1 d DG . .
H66A H 0.7035 0.4771 0.7688 0.047 Uiso 1 1 calc R U .
C71 C 0.7356(7) 0.3984(2) 0.8235(3) 0.0660(16) Uani 1 1 d DG . .
C72 C 0.8539(6) 0.4123(2) 0.8501(4) 0.0660(16) Uani 1 1 d DG . .
H72A H 0.9079 0.4205 0.8107 0.079 Uiso 1 1 calc R U .
C73 C 0.8932(5) 0.4140(2) 0.9344(4) 0.0660(16) Uani 1 1 d DG . .
H73A H 0.9741 0.4234 0.9526 0.079 Uiso 1 1 calc R U .
C74 C 0.8143(7) 0.4019(2) 0.9921(3) 0.0660(16) Uani 1 1 d DG . .
H74A H 0.8412 0.4030 1.0497 0.079 Uiso 1 1 calc R U .
C75 C 0.6960(6) 0.3880(2) 0.9655(4) 0.0660(16) Uani 1 1 d DG . .
H75A H 0.6420 0.3797 1.0049 0.079 Uiso 1 1 calc R U .
C76 C 0.6567(5) 0.3863(2) 0.8812(5) 0.0660(16) Uani 1 1 d DG . .
H76A H 0.5758 0.3768 0.8630 0.079 Uiso 1 1 calc R U .
C81 C 0.3151(5) 0.41411(16) 0.6374(4) 0.0409(12) Uani 1 1 d DG . .
C82 C 0.2050(6) 0.41065(15) 0.5862(3) 0.0409(12) Uani 1 1 d DG . .
H82A H 0.1933 0.3886 0.5481 0.049 Uiso 1 1 calc R U .
C83 C 0.1119(4) 0.43940(18) 0.5906(3) 0.0409(12) Uani 1 1 d DG . .
H83A H 0.0367 0.4370 0.5555 0.049 Uiso 1 1 calc R U .
C84 C 0.1290(5) 0.47162(16) 0.6463(4) 0.0409(12) Uani 1 1 d DG . .
H84A H 0.0655 0.4913 0.6493 0.049 Uiso 1 1 calc R U .
C85 C 0.2391(6) 0.47508(15) 0.6976(3) 0.0409(12) Uani 1 1 d DG . .
H85A H 0.2508 0.4971 0.7357 0.049 Uiso 1 1 calc R U .
C86 C 0.3321(4) 0.44633(19) 0.6932(3) 0.0409(12) Uani 1 1 d DG . .
H86A H 0.4074 0.4487 0.7282 0.049 Uiso 1 1 calc R U .
C91 C 0.4962(5) 0.39182(18) 0.5260(3) 0.0338(11) Uani 1 1 d DG . .
C92 C 0.4723(5) 0.43042(16) 0.4928(4) 0.0338(11) Uani 1 1 d DG . .
H92A H 0.4171 0.4482 0.5171 0.041 Uiso 1 1 calc R U .
C93 C 0.5292(5) 0.44301(13) 0.4241(3) 0.0338(11) Uani 1 1 d DG . .
H93A H 0.5129 0.4694 0.4014 0.041 Uiso 1 1 calc R U .
C94 C 0.6100(5) 0.41702(18) 0.3886(3) 0.0338(11) Uani 1 1 d DG . .
H94A H 0.6489 0.4256 0.3417 0.041 Uiso 1 1 calc R U .
C95 C 0.6339(5) 0.37842(16) 0.4219(3) 0.0338(11) Uani 1 1 d DG . .
H95A H 0.6891 0.3606 0.3976 0.041 Uiso 1 1 calc R U .
C96 C 0.5770(5) 0.36582(14) 0.4906(3) 0.0338(11) Uani 1 1 d DG . .
H96A H 0.5934 0.3394 0.5133 0.041 Uiso 1 1 calc R U .
C101 C 0.3770(5) 0.32905(13) 0.6247(4) 0.0375(12) Uani 1 1 d DG . .
C102 C 0.3419(6) 0.31455(16) 0.6994(3) 0.0375(12) Uani 1 1 d DG . .
H10A H 0.3606 0.3299 0.7489 0.045 Uiso 1 1 calc R U .
C103 C 0.2796(5) 0.27764(17) 0.7018(3) 0.0375(12) Uani 1 1 d DG . .
H10B H 0.2557 0.2677 0.7529 0.045 Uiso 1 1 calc R U .
C104 C 0.2523(5) 0.25524(13) 0.6294(4) 0.0375(12) Uani 1 1 d DG . .
H10C H 0.2097 0.2300 0.6310 0.045 Uiso 1 1 calc R U .
C105 C 0.2873(5) 0.26975(16) 0.5546(3) 0.0375(12) Uani 1 1 d DG . .
H10D H 0.2687 0.2544 0.5052 0.045 Uiso 1 1 calc R U .
C106 C 0.3497(5) 0.30665(17) 0.5523(3) 0.0375(12) Uani 1 1 d DG . .
H10E H 0.3736 0.3166 0.5012 0.045 Uiso 1 1 calc R U .
C1L C 0.599(2) 0.0219(7) 0.5982(15) 0.083(8) Uani 0.5 1 d . U P
H1LA H 0.6675 0.0398 0.6214 0.099 Uiso 0.5 1 calc R U P
H2LB H 0.5704 0.0331 0.5429 0.099 Uiso 0.5 1 calc R U P
Cl1L Cl 0.6647(7) -0.0224(2) 0.5803(4) 0.099(3) Uani 0.5 1 d . U P
Cl2L Cl 0.4912(5) 0.02922(18) 0.6531(4) 0.0645(19) Uani 0.5 1 d . U P

loop_
_atom_site_aniso_label
_atom_site_aniso_U_11
_atom_site_aniso_U_22
_atom_site_aniso_U_33
_atom_site_aniso_U_23
_atom_site_aniso_U_13
_atom_site_aniso_U_12
Sn1 0.0286(4) 0.0356(4) 0.0363(5) 0.0037(4) 0.0022(3) 0.0008(4)
Cl1 0.0281(16) 0.0540(17) 0.0385(18) -0.0001(14) 0.0017(13) -0.0023(14)
Cl2 0.0464(19) 0.0361(16) 0.0397(18) 0.0073(13) 0.0054(15) 0.0045(14)
Cl3 0.0352(17) 0.0415(16) 0.0298(16) 0.0089(13) 0.0003(13) 0.0070(13)
P1 0.0303(18) 0.0297(16) 0.0333(18) 0.0015(13) -0.0048(14) -0.0012(14)
P2 0.0224(16) 0.0331(16) 0.0347(18) -0.0010(13) 0.0026(14) -0.0016(13)
N1 0.016(5) 0.040(5) 0.025(5) -0.004(4) 0.003(4) -0.009(4)
O1 0.029(5) 0.034(4) 0.041(5) -0.012(4) -0.005(4) -0.004(4)
O2 0.027(5) 0.045(5) 0.048(5) 0.010(4) 0.011(4) -0.001(4)
O3 0.044(5) 0.049(5) 0.042(5) 0.003(4) -0.009(4) 0.001(4)
O4 0.037(5) 0.048(5) 0.045(5) -0.009(4) 0.003(4) 0.009(4)
O5 0.046(5) 0.046(5) 0.073(6) 0.004(4) -0.002(5) 0.009(4)
O6 0.041(5) 0.038(4) 0.048(5) -0.008(4) 0.005(4) 0.004(4)
C21 0.032(7) 0.044(7) 0.053(8) -0.006(6) -0.003(6) 0.005(6)
C22 0.020(7) 0.041(7) 0.061(8) -0.014(6) 0.001(6) -0.006(6)
C23 0.036(7) 0.032(7) 0.054(8) -0.006(6) -0.002(6) -0.009(6)
C24 0.036(7) 0.031(6) 0.038(7) -0.006(5) -0.012(6) 0.011(6)
C25 0.037(7) 0.032(7) 0.048(8) -0.015(6) -0.006(6) -0.006(6)
C26 0.061(9) 0.052(8) 0.032(7) 0.001(6) 0.007(7) 0.018(7)
C27 0.044(8) 0.055(8) 0.040(8) -0.001(6) 0.011(6) 0.000(6)
C28 0.030(6) 0.052(6) 0.038(6) -0.002(5) 0.008(5) 0.001(5)
C29 0.041(6) 0.057(6) 0.052(7) -0.013(6) -0.002(6) -0.014(5)
C30 0.057(7) 0.054(6) 0.062(7) 0.001(6) -0.005(6) -0.007(6)
C31 0.052(7) 0.042(6) 0.085(7) -0.017(6) -0.006(6) -0.003(6)
C32 0.057(7) 0.044(6) 0.056(7) -0.002(5) -0.003(6) 0.008(6)
C33 0.053(7) 0.064(7) 0.050(7) -0.005(6) 0.005(6) 0.006(6)
C34 0.039(6) 0.045(6) 0.059(7) -0.010(5) 0.006(5) -0.010(5)
C41 0.032(7) 0.025(6) 0.037(7) 0.003(5) -0.001(6) 0.007(5)
C42 0.040(7) 0.032(7) 0.038(7) 0.015(6) -0.006(6) -0.002(6)
C43 0.052(8) 0.019(6) 0.043(8) 0.002(6) 0.006(6) 0.001(6)
C44 0.054(8) 0.028(7) 0.039(8) -0.005(6) 0.017(6) 0.005(6)
C45 0.053(8) 0.043(7) 0.047(8) 0.007(6) 0.026(6) 0.012(7)
C46 0.037(7) 0.025(6) 0.048(8) 0.005(6) 0.004(6) -0.004(6)
C51 0.033(3) 0.030(2) 0.052(3) 0.005(2) 0.000(2) 0.002(2)
C52 0.033(3) 0.030(2) 0.052(3) 0.005(2) 0.000(2) 0.002(2)
C53 0.033(3) 0.030(2) 0.052(3) 0.005(2) 0.000(2) 0.002(2)
C54 0.033(3) 0.030(2) 0.052(3) 0.005(2) 0.000(2) 0.002(2)
C55 0.033(3) 0.030(2) 0.052(3) 0.005(2) 0.000(2) 0.002(2)
C56 0.033(3) 0.030(2) 0.052(3) 0.005(2) 0.000(2) 0.002(2)
C61 0.035(3) 0.034(3) 0.046(3) 0.008(2) -0.004(2) -0.001(2)
C62 0.035(3) 0.034(3) 0.046(3) 0.008(2) -0.004(2) -0.001(2)
C63 0.035(3) 0.034(3) 0.046(3) 0.008(2) -0.004(2) -0.001(2)
C64 0.035(3) 0.034(3) 0.046(3) 0.008(2) -0.004(2) -0.001(2)
C65 0.035(3) 0.034(3) 0.046(3) 0.008(2) -0.004(2) -0.001(2)
C66 0.035(3) 0.034(3) 0.046(3) 0.008(2) -0.004(2) -0.001(2)
C71 0.079(4) 0.083(4) 0.033(3) -0.003(3) -0.011(3) -0.018(3)
C72 0.079(4) 0.083(4) 0.033(3) -0.003(3) -0.011(3) -0.018(3)
C73 0.079(4) 0.083(4) 0.033(3) -0.003(3) -0.011(3) -0.018(3)
C74 0.079(4) 0.083(4) 0.033(3) -0.003(3) -0.011(3) -0.018(3)
C75 0.079(4) 0.083(4) 0.033(3) -0.003(3) -0.011(3) -0.018(3)
C76 0.079(4) 0.083(4) 0.033(3) -0.003(3) -0.011(3) -0.018(3)
C81 0.032(3) 0.047(3) 0.043(3) -0.011(2) -0.001(2) 0.006(2)
C82 0.032(3) 0.047(3) 0.043(3) -0.011(2) -0.001(2) 0.006(2)
C83 0.032(3) 0.047(3) 0.043(3) -0.011(2) -0.001(2) 0.006(2)
C84 0.032(3) 0.047(3) 0.043(3) -0.011(2) -0.001(2) 0.006(2)
C85 0.032(3) 0.047(3) 0.043(3) -0.011(2) -0.001(2) 0.006(2)
C86 0.032(3) 0.047(3) 0.043(3) -0.011(2) -0.001(2) 0.006(2)
C91 0.029(3) 0.046(3) 0.025(3) -0.004(2) -0.001(2) 0.001(2)
C92 0.029(3) 0.046(3) 0.025(3) -0.004(2) -0.001(2) 0.001(2)
C93 0.029(3) 0.046(3) 0.025(3) -0.004(2) -0.001(2) 0.001(2)
C94 0.029(3) 0.046(3) 0.025(3) -0.004(2) -0.001(2) 0.001(2)
C95 0.029(3) 0.046(3) 0.025(3) -0.004(2) -0.001(2) 0.001(2)
C96 0.029(3) 0.046(3) 0.025(3) -0.004(2) -0.001(2) 0.001(2)
C101 0.036(3) 0.030(3) 0.047(3) -0.002(2) 0.004(2) 0.003(2)
C102 0.036(3) 0.030(3) 0.047(3) -0.002(2) 0.004(2) 0.003(2)
C103 0.036(3) 0.030(3) 0.047(3) -0.002(2) 0.004(2) 0.003(2)
C104 0.036(3) 0.030(3) 0.047(3) -0.002(2) 0.004(2) 0.003(2)
C105 0.036(3) 0.030(3) 0.047(3) -0.002(2) 0.004(2) 0.003(2)
C106 0.036(3) 0.030(3) 0.047(3) -0.002(2) 0.004(2) 0.003(2)
C1L 0.088(12) 0.096(11) 0.058(11) -0.013(9) -0.022(9) -0.001(9)
Cl1L 0.086(6) 0.158(7) 0.050(5) -0.050(5) 0.002(4) 0.000(5)
Cl2L 0.031(4) 0.090(5) 0.073(5) 0.020(4) 0.007(3) -0.011(3)

loop_
_atom_type_symbol
_atom_type_description
_atom_type_scat_dispersion_real
_atom_type_scat_dispersion_imag
_atom_type_scat_source
C C 0.0033 0.0016 'International Tables Vol C Tables 4.2.6.8 and 6.1.1.4'
H H 0.0000 0.0000 'International Tables Vol C Tables 4.2.6.8 and 6.1.1.4'
N N 0.0061 0.0033 'International Tables Vol C Tables 4.2.6.8 and 6.1.1.4'
O O 0.0106 0.0060 'International Tables Vol C Tables 4.2.6.8 and 6.1.1.4'
P P 0.1023 0.0942 'International Tables Vol C Tables 4.2.6.8 and 6.1.1.4'
Cl Cl 0.1484 0.1585 'International Tables Vol C Tables 4.2.6.8 and 6.1.1.4'
Sn Sn -0.6537 1.4246 'International Tables Vol C Tables 4.2.6.8 and 6.1.1.4'

loop_
_geom_angle_atom_site_label_1
_geom_angle_atom_site_label_2
_geom_angle_atom_site_label_3
_geom_angle
C21 Sn1 C41 163.8(4)
C21 Sn1 Cl1 99.2(3)
C41 Sn1 Cl1 97.0(3)
C21 Sn1 O1 74.8(3)
C41 Sn1 O1 89.1(3)
Cl1 Sn1 O1 173.84(16)
C21 Sn1 Cl2 89.0(3)
C41 Sn1 Cl2 89.1(3)
Cl1 Sn1 Cl2 92.75(9)
O1 Sn1 Cl2 88.14(15)
C21 Sn1 Cl3 90.2(3)
C41 Sn1 Cl3 89.7(3)
Cl1 Sn1 Cl3 94.62(8)
O1 Sn1 Cl3 84.56(15)
Cl2 Sn1 Cl3 172.62(9)
N1 P1 C71 107.5(4)
N1 P1 C51 113.7(3)
C71 P1 C51 102.6(3)
N1 P1 C61 116.9(4)
C71 P1 C61 106.6(3)
C51 P1 C61 108.2(3)
N1 P2 C101 107.9(3)
N1 P2 C81 109.7(3)
C101 P2 C81 105.8(3)
N1 P2 C91 116.1(3)
C101 P2 C91 111.0(3)
C81 P2 C91 105.9(3)
P1 N1 P2 132.5(5)
C24 O1 C23 115.8(7)
C24 O1 Sn1 126.9(5)
C23 O1 Sn1 107.0(5)
C26 O2 C25 112.6(8)
C28 O3 C27 111.6(7)
C30 O4 C29 112.7(8)
C32 O5 C31 112.3(8)
C34 O6 C33 108.7(7)
C22 C21 Sn1 110.8(6)
C22 C21 H21A 109.5
Sn1 C21 H21A 109.5
C22 C21 H21B 109.5
Sn1 C21 H21B 109.5
H21A C21 H21B 108.1
C34 C22 C23 113.3(8)
C34 C22 C21 108.2(8)
C23 C22 C21 109.5(8)
C34 C22 H22A 108.6
C23 C22 H22A 108.6
C21 C22 H22A 108.6
O1 C23 C22 107.5(8)
O1 C23 H23A 110.2
C22 C23 H23A 110.2
O1 C23 H23B 110.2
C22 C23 H23B 110.2
H23A C23 H23B 108.5
O1 C24 C25 112.6(8)
O1 C24 H24A 109.1
C25 C24 H24A 109.1
O1 C24 H24B 109.1
C25 C24 H24B 109.1
H24A C24 H24B 107.8
O2 C25 C24 109.5(8)
O2 C25 H25A 109.8
C24 C25 H25A 109.8
O2 C25 H25B 109.8
C24 C25 H25B 109.8
H25A C25 H25B 108.2
O2 C26 C27 114.1(9)
O2 C26 H26A 108.7
C27 C26 H26A 108.7
O2 C26 H26B 108.7
C27 C26 H26B 108.7
H26A C26 H26B 107.6
O3 C27 C26 106.8(8)
O3 C27 H27A 110.4
C26 C27 H27A 110.4
O3 C27 H27B 110.4
C26 C27 H27B 110.4
H27A C27 H27B 108.6
O3 C28 C29 113.5(8)
O3 C28 H28A 108.9
C29 C28 H28A 108.9
O3 C28 H28B 108.9
C29 C28 H28B 108.9
H28A C28 H28B 107.7
O4 C29 C28 111.8(9)
O4 C29 H29A 109.2
C28 C29 H29A 109.2
O4 C29 H29B 109.2
C28 C29 H29B 109.2
H29A C29 H29B 107.9
O4 C30 C31 108.3(9)
O4 C30 H30A 110.0
C31 C30 H30A 110.0
O4 C30 H30B 110.0
C31 C30 H30B 110.0
H30A C30 H30B 108.4
O5 C31 C30 108.1(9)
O5 C31 H31A 110.1
C30 C31 H31A 110.1
O5 C31 H31B 110.1
C30 C31 H31B 110.1
H31A C31 H31B 108.4
O5 C32 C33 108.2(9)
O5 C32 H32A 110.1
C33 C32 H32A 110.1
O5 C32 H32B 110.1
C33 C32 H32B 110.1
H32A C32 H32B 108.4
O6 C33 C32 108.7(9)
O6 C33 H33A 110.0
C32 C33 H33A 110.0
O6 C33 H33B 110.0
C32 C33 H33B 110.0
H33A C33 H33B 108.3
O6 C34 C22 105.9(8)
O6 C34 H34A 110.6
C22 C34 H34A 110.6
O6 C34 H34B 110.6
C22 C34 H34B 110.6
H34A C34 H34B 108.7
C46 C41 C42 117.9(9)
C46 C41 Sn1 123.5(7)
C42 C41 Sn1 118.6(8)
C43 C42 C41 121.9(10)
C43 C42 H42A 119.0
C41 C42 H42A 119.0
C44 C43 C42 119.1(10)
C44 C43 H43A 120.5
C42 C43 H43A 120.5
C43 C44 C45 119.8(9)
C43 C44 H44A 120.1
C45 C44 H44A 120.1
C46 C45 C44 121.4(10)
C46 C45 H45A 119.3
C44 C45 H45A 119.3
C45 C46 C41 119.8(9)
C45 C46 H46A 120.1
C41 C46 H46A 120.1
C52 C51 C56 120.0
C52 C51 P1 117.7(4)
C56 C51 P1 122.1(4)
C53 C52 C51 120.0
C53 C52 H52A 120.0
C51 C52 H52A 120.0
C54 C53 C52 120.0
C54 C53 H53A 120.0
C52 C53 H53A 120.0
C53 C54 C55 120.0
C53 C54 H54A 120.0
C55 C54 H54A 120.0
C56 C55 C54 120.0
C56 C55 H55A 120.0
C54 C55 H55A 120.0
C55 C56 C51 120.0
C55 C56 H56A 120.0
C51 C56 H56A 120.0
C62 C61 C66 120.0
C62 C61 P1 121.7(4)
C66 C61 P1 118.3(4)
C61 C62 C63 120.0
C61 C62 H62A 120.0
C63 C62 H62A 120.0
C64 C63 C62 120.0
C64 C63 H63A 120.0
C62 C63 H63A 120.0
C65 C64 C63 120.0
C65 C64 H64A 120.0
C63 C64 H64A 120.0
C66 C65 C64 120.0
C66 C65 H65A 120.0
C64 C65 H65A 120.0
C65 C66 C61 120.0
C65 C66 H66A 120.0
C61 C66 H66A 120.0
C72 C71 C76 120.0
C72 C71 P1 120.0(5)
C76 C71 P1 120.0(5)
C73 C72 C71 120.0
C73 C72 H72A 120.0
C71 C72 H72A 120.0
C72 C73 C74 120.0
C72 C73 H73A 120.0
C74 C73 H73A 120.0
C75 C74 C73 120.0
C75 C74 H74A 120.0
C73 C74 H74A 120.0
C74 C75 C76 120.0
C74 C75 H75A 120.0
C76 C75 H75A 120.0
C75 C76 C71 120.0
C75 C76 H76A 120.0
C71 C76 H76A 120.0
C82 C81 C86 120.0
C82 C81 P2 120.3(4)
C86 C81 P2 119.4(4)
C83 C82 C81 120.0
C83 C82 H82A 120.0
C81 C82 H82A 120.0
C84 C83 C82 120.0
C84 C83 H83A 120.0
C82 C83 H83A 120.0
C83 C84 C85 120.0
C83 C84 H84A 120.0
C85 C84 H84A 120.0
C84 C85 C86 120.0
C84 C85 H85A 120.0
C86 C85 H85A 120.0
C85 C86 C81 120.0
C85 C86 H86A 120.0
C81 C86 H86A 120.0
C92 C91 C96 120.0
C92 C91 P2 118.7(4)
C96 C91 P2 120.4(4)
C93 C92 C91 120.0
C93 C92 H92A 120.0
C91 C92 H92A 120.0
C94 C93 C92 120.0
C94 C93 H93A 120.0
C92 C93 H93A 120.0
C93 C94 C95 120.0
C93 C94 H94A 120.0
C95 C94 H94A 120.0
C96 C95 C94 120.0
C96 C95 H95A 120.0
C94 C95 H95A 120.0
C95 C96 C91 120.0
C95 C96 H96A 120.0
C91 C96 H96A 120.0
C102 C101 C106 120.0
C102 C101 P2 116.7(4)
C106 C101 P2 122.9(4)
C103 C102 C101 120.0
C103 C102 H10A 120.0
C101 C102 H10A 120.0
C102 C103 C104 120.0
C102 C103 H10B 120.0
C104 C103 H10B 120.0
C103 C104 C105 120.0
C103 C104 H10C 120.0
C105 C104 H10C 120.0
C106 C105 C104 120.0
C106 C105 H10D 120.0
C104 C105 H10D 120.0
C105 C106 C101 120.0
C105 C106 H10E 120.0
C101 C106 H10E 120.0
Cl2L C1L Cl1L 126.6(16)
Cl2L C1L H1LA 105.7
Cl1L C1L H1LA 105.7
Cl2L C1L H2LB 105.7
Cl1L C1L H2LB 105.7
H1LA C1L H2LB 106.1

loop_
_geom_bond_atom_site_label_1
_geom_bond_atom_site_label_2
_geom_bond_distance
Sn1 C21 2.157(9)
Sn1 C41 2.161(9)
Sn1 Cl1 2.461(3)
Sn1 O1 2.515(6)
Sn1 Cl2 2.564(2)
Sn1 Cl3 2.590(2)
P1 N1 1.593(7)
P1 C71 1.776(5)
P1 C51 1.813(5)
P1 C61 1.833(5)
P2 N1 1.626(7)
P2 C101 1.802(5)
P2 C81 1.812(5)
P2 C91 1.818(5)
O1 C24 1.435(9)
O1 C23 1.465(10)
O2 C26 1.382(11)
O2 C25 1.407(10)
O3 C28 1.434(10)
O3 C27 1.440(11)
O4 C30 1.400(11)
O4 C29 1.430(11)
O5 C32 1.418(11)
O5 C31 1.426(11)
O6 C34 1.429(10)
O6 C33 1.431(10)
C21 C22 1.521(12)
C21 H21A 0.9900
C21 H21B 0.9900
C22 C34 1.499(11)
C22 C23 1.515(12)
C22 H22A 1.0000
C23 H23A 0.9900
C23 H23B 0.9900
C24 C25 1.466(12)
C24 H24A 0.9900
C24 H24B 0.9900
C25 H25A 0.9900
C25 H25B 0.9900
C26 C27 1.541(12)
C26 H26A 0.9900
C26 H26B 0.9900
C27 H27A 0.9900
C27 H27B 0.9900
C28 C29 1.487(12)
C28 H28A 0.9900
C28 H28B 0.9900
C29 H29A 0.9900
C29 H29B 0.9900
C30 C31 1.461(13)
C30 H30A 0.9900
C30 H30B 0.9900
C31 H31A 0.9900
C31 H31B 0.9900
C32 C33 1.540(13)
C32 H32A 0.9900
C32 H32B 0.9900
C33 H33A 0.9900
C33 H33B 0.9900
C34 H34A 0.9900
C34 H34B 0.9900
C41 C46 1.389(12)
C41 C42 1.389(11)
C42 C43 1.368(12)
C42 H42A 0.9500
C43 C44 1.352(12)
C43 H43A 0.9500
C44 C45 1.390(12)
C44 H44A 0.9500
C45 C46 1.346(12)
C45 H45A 0.9500
C46 H46A 0.9500
C51 C52 1.3900
C51 C56 1.3900
C52 C53 1.3900
C52 H52A 0.9500
C53 C54 1.3900
C53 H53A 0.9500
C54 C55 1.3900
C54 H54A 0.9500
C55 C56 1.3900
C55 H55A 0.9500
C56 H56A 0.9500
C61 C62 1.3900
C61 C66 1.3900
C62 C63 1.3900
C62 H62A 0.9500
C63 C64 1.3900
C63 H63A 0.9500
C64 C65 1.3900
C64 H64A 0.9500
C65 C66 1.3900
C65 H65A 0.9500
C66 H66A 0.9500
C71 C72 1.3900
C71 C76 1.3900
C72 C73 1.3900
C72 H72A 0.9500
C73 C74 1.3900
C73 H73A 0.9500
C74 C75 1.3900
C74 H74A 0.9500
C75 C76 1.3900
C75 H75A 0.9500
C76 H76A 0.9500
C81 C82 1.3900
C81 C86 1.3900
C82 C83 1.3900
C82 H82A 0.9500
C83 C84 1.3900
C83 H83A 0.9500
C84 C85 1.3900
C84 H84A 0.9500
C85 C86 1.3900
C85 H85A 0.9500
C86 H86A 0.9500
C91 C92 1.3900
C91 C96 1.3900
C92 C93 1.3900
C92 H92A 0.9500
C93 C94 1.3900
C93 H93A 0.9500
C94 C95 1.3900
C94 H94A 0.9500
C95 C96 1.3900
C95 H95A 0.9500
C96 H96A 0.9500
C101 C102 1.3900
C101 C106 1.3900
C102 C103 1.3900
C102 H10A 0.9500
C103 C104 1.3900
C103 H10B 0.9500
C104 C105 1.3900
C104 H10C 0.9500
C105 C106 1.3900
C105 H10D 0.9500
C106 H10E 0.9500
C1L Cl2L 1.56(3)
C1L Cl1L 1.66(2)
C1L H1LA 0.9900
C1L H2LB 0.9900

loop_
_geom_torsion_atom_site_label_1
_geom_torsion_atom_site_label_2
_geom_torsion_atom_site_label_3
_geom_torsion_atom_site_label_4
_geom_torsion
C71 P1 N1 P2 172.8(5)
C51 P1 N1 P2 -74.3(7)
C61 P1 N1 P2 53.1(7)
C101 P2 N1 P1 123.5(6)
C81 P2 N1 P1 -121.6(6)
C91 P2 N1 P1 -1.7(7)
Sn1 C21 C22 C34 -179.2(7)
Sn1 C21 C22 C23 -55.3(10)
C24 O1 C23 C22 176.4(8)
Sn1 O1 C23 C22 -35.8(8)
C34 C22 C23 O1 -178.4(8)
C21 C22 C23 O1 60.7(10)
C23 O1 C24 C25 -86.8(10)
Sn1 O1 C24 C25 132.8(7)
C26 O2 C25 C24 -174.9(8)
O1 C24 C25 O2 74.0(10)
C25 O2 C26 C27 -178.6(8)
C28 O3 C27 C26 172.5(8)
O2 C26 C27 O3 75.0(11)
C27 O3 C28 C29 87.2(10)
C30 O4 C29 C28 -171.3(8)
O3 C28 C29 O4 -71.7(11)
C29 O4 C30 C31 179.5(8)
C32 O5 C31 C30 -167.0(9)
O4 C30 C31 O5 77.6(11)
C31 O5 C32 C33 -170.8(8)
C34 O6 C33 C32 171.7(8)
O5 C32 C33 O6 -66.6(11)
C33 O6 C34 C22 169.3(8)
C23 C22 C34 O6 63.3(11)
C21 C22 C34 O6 -175.1(8)
C46 C41 C42 C43 -3.7(14)
Sn1 C41 C42 C43 173.6(7)
C41 C42 C43 C44 4.2(15)
C42 C43 C44 C45 -1.9(16)
C43 C44 C45 C46 -0.6(16)
C44 C45 C46 C41 1.1(16)
C42 C41 C46 C45 1.0(15)
Sn1 C41 C46 C45 -176.1(7)
N1 P1 C51 C52 -22.8(5)
C71 P1 C51 C52 93.0(4)
C61 P1 C51 C52 -154.5(3)
N1 P1 C51 C56 161.6(4)
C71 P1 C51 C56 -82.6(4)
C61 P1 C51 C56 29.8(5)
C56 C51 C52 C53 0.0
P1 C51 C52 C53 -175.7(5)
C51 C52 C53 C54 0.0
C52 C53 C54 C55 0.0
C53 C54 C55 C56 0.0
C54 C55 C56 C51 0.0
C52 C51 C56 C55 0.0
P1 C51 C56 C55 175.5(5)
N1 P1 C61 C62 -92.8(5)
C71 P1 C61 C62 147.0(4)
C51 P1 C61 C62 37.2(4)
N1 P1 C61 C66 86.5(4)
C71 P1 C61 C66 -33.7(5)
C51 P1 C61 C66 -143.5(3)
C66 C61 C62 C63 0.0
P1 C61 C62 C63 179.3(5)
C61 C62 C63 C64 0.0
C62 C63 C64 C65 0.0
C63 C64 C65 C66 0.0
C64 C65 C66 C61 0.0
C62 C61 C66 C65 0.0
P1 C61 C66 C65 -179.3(5)
N1 P1 C71 C72 -173.2(4)
C51 P1 C71 C72 66.6(4)
C61 P1 C71 C72 -47.1(5)
N1 P1 C71 C76 9.1(5)
C51 P1 C71 C76 -111.1(4)
C61 P1 C71 C76 135.2(4)
C76 C71 C72 C73 0.0
P1 C71 C72 C73 -177.6(5)
C71 C72 C73 C74 0.0
C72 C73 C74 C75 0.0
C73 C74 C75 C76 0.0
C74 C75 C76 C71 0.0
C72 C71 C76 C75 0.0
P1 C71 C76 C75 177.6(5)
N1 P2 C81 C82 -166.3(4)
C101 P2 C81 C82 -50.1(4)
C91 P2 C81 C82 67.7(4)
N1 P2 C81 C86 19.3(5)
C101 P2 C81 C86 135.5(4)
C91 P2 C81 C86 -106.6(4)
C86 C81 C82 C83 0.0
P2 C81 C82 C83 -174.3(5)
C81 C82 C83 C84 0.0
C82 C83 C84 C85 0.0
C83 C84 C85 C86 0.0
C84 C85 C86 C81 0.0
C82 C81 C86 C85 0.0
P2 C81 C86 C85 174.4(5)
N1 P2 C91 C92 -98.7(4)
C101 P2 C91 C92 137.6(3)
C81 P2 C91 C92 23.2(4)
N1 P2 C91 C96 70.7(5)
C101 P2 C91 C96 -53.0(4)
C81 P2 C91 C96 -167.4(3)
C96 C91 C92 C93 0.0
P2 C91 C92 C93 169.5(4)
C91 C92 C93 C94 0.0
C92 C93 C94 C95 0.0
C93 C94 C95 C96 0.0
C94 C95 C96 C91 0.0
C92 C91 C96 C95 0.0
P2 C91 C96 C95 -169.3(4)
N1 P2 C101 C102 46.4(4)
C81 P2 C101 C102 -71.0(4)
C91 P2 C101 C102 174.6(3)
N1 P2 C101 C106 -140.4(4)
C81 P2 C101 C106 102.3(4)
C91 P2 C101 C106 -12.2(4)
C106 C101 C102 C103 0.0
P2 C101 C102 C103 173.5(4)
C101 C102 C103 C104 0.0
C102 C103 C104 C105 0.0
C103 C104 C105 C106 0.0
C104 C105 C106 C101 0.0
C102 C101 C106 C105 0.0
P2 C101 C106 C105 -173.1(5)
